data_1514142
loop_
_publ_author_name
'England, Jason'
'Bigelow, Jennifer O.'
'Van Heuvelen, Katherine M.'
'Farquhar, Erik R.'
'Martinho, Marl\'ene'
'Meier, Katlyn K.'
'Frisch, Jonathan R.'
'M\"unck, Eckard'
'Que, Jr, Lawrence'

_publ_section_title
;
 An Ultra-Stable Oxoiron(IV) Complex and Its Blue Conjugate Base.
;
_journal_issue 3
_journal_name_full 'Chemical science (Royal Society of Chemistry : 2010)'
_journal_page_first 1204
_journal_page_last 1215
_journal_paper_doi 10.1039/C3SC52755G
_journal_volume 5
_journal_year 2014
_chemical_formula_moiety 'C17 H37 Fe N5 O2, 2(C F3 O3 S)'
_chemical_formula_sum 'C19 H37 F6 Fe N5 O8 S2'
_chemical_formula_weight 697.51
_chemical_name_common 07217a
_chemical_name_systematic
; 
 ? 
;
_space_group_IT_number 14
_symmetry_cell_setting monoclinic
_symmetry_space_group_name_Hall '-P 2yn'
_symmetry_space_group_name_H-M 'P 1 21/n 1'
_atom_sites_solution_hydrogens geom
_atom_sites_solution_primary direct
_atom_sites_solution_secondary difmap
_audit_creation_method SHELXL-97
_cell_angle_alpha 90.00
_cell_angle_beta 94.500(2)
_cell_angle_gamma 90.00
_cell_formula_units_Z 4
_cell_length_a 12.4264(12)
_cell_length_b 11.0862(10)
_cell_length_c 20.4399(19)
_cell_measurement_reflns_used 2845
_cell_measurement_temperature 123(2)
_cell_measurement_theta_max 27.44
_cell_measurement_theta_min 2.47
_cell_volume 2807.2(5)
_computing_cell_refinement 'Bruker SMART'
_computing_data_collection 'Bruker SMART'
_computing_data_reduction 'Bruker SAINT'
_computing_molecular_graphics 'Bruker SHELXTL'
_computing_publication_material 'Bruker SHELXTL'
_computing_structure_refinement 'Bruker SHELXTL'
_computing_structure_solution 'Bruker SHELXTL'
_diffrn_ambient_temperature 123(2)
_diffrn_measured_fraction_theta_full 0.996
_diffrn_measured_fraction_theta_max 0.996
_diffrn_measurement_device_type 'CCD area detector'
_diffrn_measurement_method 'phi and omega scans'
_diffrn_radiation_monochromator graphite
_diffrn_radiation_source 'sealed tube'
_diffrn_radiation_type MoK\a
_diffrn_radiation_wavelength 0.71073
_diffrn_reflns_av_R_equivalents 0.0000
_diffrn_reflns_av_sigmaI/netI 0.0293
_diffrn_reflns_limit_h_max 16
_diffrn_reflns_limit_h_min -16
_diffrn_reflns_limit_k_max 14
_diffrn_reflns_limit_k_min 0
_diffrn_reflns_limit_l_max 26
_diffrn_reflns_limit_l_min 0
_diffrn_reflns_number 6431
_diffrn_reflns_theta_full 27.50
_diffrn_reflns_theta_max 27.50
_diffrn_reflns_theta_min 1.86
_exptl_absorpt_coefficient_mu 0.778
_exptl_absorpt_correction_T_max 0.9548
_exptl_absorpt_correction_T_min 0.7208
_exptl_absorpt_correction_type multi-scan
_exptl_absorpt_process_details 'SADABS (Sheldrick, 2004)'
_exptl_crystal_colour Brown
_exptl_crystal_density_diffrn 1.650
_exptl_crystal_density_method 'not measured'
_exptl_crystal_description Plate
_exptl_crystal_F_000 1448
_exptl_crystal_size_max 0.45
_exptl_crystal_size_mid 0.20
_exptl_crystal_size_min 0.06
_refine_diff_density_max 0.476
_refine_diff_density_min -0.327
_refine_diff_density_rms 0.067
_refine_ls_extinction_method none
_refine_ls_goodness_of_fit_ref 1.075
_refine_ls_hydrogen_treatment constr
_refine_ls_matrix_type full
_refine_ls_number_parameters 375
_refine_ls_number_reflns 6431
_refine_ls_number_restraints 0
_refine_ls_restrained_S_all 1.075
_refine_ls_R_factor_all 0.0455
_refine_ls_R_factor_gt 0.0343
_refine_ls_shift/su_max 0.001
_refine_ls_shift/su_mean 0.000
_refine_ls_structure_factor_coef Fsqd
_refine_ls_weighting_details 'calc w=1/[\s^2^(Fo^2^)+(0.0431P)^2^+1.4286P] where P=(Fo^2^+2Fc^2^)/3'
_refine_ls_weighting_scheme calc
_refine_ls_wR_factor_gt 0.0836
_refine_ls_wR_factor_ref 0.0878
_reflns_number_gt 5224
_reflns_number_total 6431
_reflns_threshold_expression >2sigma(I)
_cod_data_source_file c3sc52755g.txt
_cod_data_source_block 07217a
_cod_depositor_comments
;
The following automatic conversions were performed:

'_symmetry_cell_setting' value 'Monoclinic' changed to 'monoclinic'
according to
/usr/data/users/saulius/crontab/automatic-downloads/current/RSC/lib/dictionaries/cif_core.dic
dictionary named 'cif_core.dic' version 2.4.2 from
2011-04-26.

'_exptl_absorpt_correction_type' value 'Multi-scan'
changed to 'multi-scan' according to
/usr/data/users/saulius/crontab/automatic-downloads/current/RSC/lib/dictionaries/cif_core.dic
dictionary named 'cif_core.dic' version 2.4.2 from 2011-04-26.

Automatic conversion script
Id: cif_fix_values 2281 2013-09-26 08:29:07Z andrius 
;
_cod_original_sg_symbol_H-M P2(1)/n
_cod_database_code 1514142

loop_
_symmetry_equiv_pos_as_xyz
'x, y, z'
'-x+1/2, y+1/2, -z+1/2'
'-x, -y, -z'
'x-1/2, -y-1/2, z-1/2'

loop_
_atom_site_label
_atom_site_type_symbol
_atom_site_fract_x
_atom_site_fract_y
_atom_site_fract_z
_atom_site_U_iso_or_equiv
_atom_site_adp_type
_atom_site_occupancy
_atom_site_symmetry_multiplicity
_atom_site_calc_flag
_atom_site_refinement_flags
Fe1 Fe 0.44666(2) 0.45928(2) 0.695214(12) 0.01266(7) Uani 1 1 d .
O1 O 0.36533(11) 0.36335(12) 0.72931(6) 0.0196(3) Uani 1 1 d .
N1 N 0.35578(13) 0.61050(14) 0.71001(8) 0.0175(3) Uani 1 1 d .
C1 C 0.26708(16) 0.61372(19) 0.65433(10) 0.0236(4) Uani 1 1 d .
H1B H 0.2003 0.6470 0.6707 0.028 Uiso 1 1 calc R
H1C H 0.2891 0.6674 0.6191 0.028 Uiso 1 1 calc R
C2 C 0.24477(15) 0.48923(19) 0.62683(10) 0.0234(4) Uani 1 1 d .
H2A H 0.2114 0.4387 0.6596 0.028 Uiso 1 1 calc R
H2B H 0.1940 0.4943 0.5871 0.028 Uiso 1 1 calc R
N2 N 0.34898(12) 0.43391(14) 0.60989(8) 0.0174(3) Uani 1 1 d .
C3 C 0.32897(17) 0.30185(18) 0.59666(10) 0.0249(4) Uani 1 1 d .
H3A H 0.2823 0.2941 0.5553 0.030 Uiso 1 1 calc R
H3B H 0.2884 0.2687 0.6324 0.030 Uiso 1 1 calc R
C4 C 0.42836(19) 0.22559(19) 0.59106(11) 0.0294(5) Uani 1 1 d .
H4A H 0.4692 0.2593 0.5556 0.035 Uiso 1 1 calc R
H4B H 0.4050 0.1433 0.5775 0.035 Uiso 1 1 calc R
C5 C 0.50390(18) 0.21571(17) 0.65246(11) 0.0271(5) Uani 1 1 d .
H5A H 0.4625 0.1872 0.6889 0.033 Uiso 1 1 calc R
H5B H 0.5596 0.1543 0.6452 0.033 Uiso 1 1 calc R
N3 N 0.55875(13) 0.33175(14) 0.67242(8) 0.0194(3) Uani 1 1 d .
C6 C 0.63182(17) 0.31078(19) 0.73447(10) 0.0264(4) Uani 1 1 d .
H6A H 0.6542 0.2251 0.7369 0.032 Uiso 1 1 calc R
H6B H 0.6976 0.3610 0.7334 0.032 Uiso 1 1 calc R
C7 C 0.57361(17) 0.34264(18) 0.79418(10) 0.0246(4) Uani 1 1 d .
H7A H 0.5137 0.2853 0.7990 0.029 Uiso 1 1 calc R
H7B H 0.6240 0.3377 0.8341 0.029 Uiso 1 1 calc R
N4 N 0.53027(13) 0.46819(14) 0.78602(8) 0.0172(3) Uani 1 1 d .
C8 C 0.45609(17) 0.48829(19) 0.83943(9) 0.0230(4) Uani 1 1 d .
H8A H 0.5001 0.4906 0.8819 0.028 Uiso 1 1 calc R
H8B H 0.4071 0.4180 0.8405 0.028 Uiso 1 1 calc R
C9 C 0.38814(17) 0.60149(19) 0.83368(10) 0.0246(4) Uani 1 1 d .
H9A H 0.4370 0.6718 0.8322 0.029 Uiso 1 1 calc R
H9B H 0.3489 0.6092 0.8738 0.029 Uiso 1 1 calc R
C10 C 0.30639(16) 0.60733(18) 0.77434(10) 0.0228(4) Uani 1 1 d .
H10A H 0.2583 0.5362 0.7750 0.027 Uiso 1 1 calc R
H10B H 0.2613 0.6803 0.7780 0.027 Uiso 1 1 calc R
C11 C 0.42136(15) 0.72270(16) 0.70449(9) 0.0181(4) Uani 1 1 d .
H11A H 0.4501 0.7499 0.7486 0.022 Uiso 1 1 calc R
H11B H 0.3760 0.7879 0.6839 0.022 Uiso 1 1 calc R
C12 C 0.51297(14) 0.69396(16) 0.66281(8) 0.0138(3) Uani 1 1 d .
O2 O 0.53460(10) 0.58304(11) 0.65420(6) 0.0144(3) Uani 1 1 d .
N5 N 0.57095(12) 0.77805(13) 0.63760(7) 0.0151(3) Uani 1 1 d .
C13 C 0.55444(16) 0.90790(16) 0.64513(10) 0.0215(4) Uani 1 1 d .
H13A H 0.4890 0.9218 0.6679 0.032 Uiso 1 1 calc R
H13B H 0.5465 0.9460 0.6018 0.032 Uiso 1 1 calc R
H13C H 0.6167 0.9428 0.6708 0.032 Uiso 1 1 calc R
C14 C 0.65959(15) 0.74174(18) 0.59833(10) 0.0210(4) Uani 1 1 d .
H14A H 0.6320 0.6864 0.5636 0.032 Uiso 1 1 calc R
H14B H 0.7158 0.7012 0.6266 0.032 Uiso 1 1 calc R
H14C H 0.6901 0.8134 0.5786 0.032 Uiso 1 1 calc R
C15 C 0.38305(16) 0.49095(19) 0.54903(9) 0.0218(4) Uani 1 1 d .
H15A H 0.3265 0.4796 0.5134 0.033 Uiso 1 1 calc R
H15B H 0.4501 0.4535 0.5370 0.033 Uiso 1 1 calc R
H15C H 0.3949 0.5774 0.5566 0.033 Uiso 1 1 calc R
C16 C 0.63270(16) 0.36652(18) 0.62156(10) 0.0225(4) Uani 1 1 d .
H16A H 0.6839 0.3008 0.6158 0.034 Uiso 1 1 calc R
H16B H 0.6724 0.4396 0.6356 0.034 Uiso 1 1 calc R
H16C H 0.5904 0.3820 0.5799 0.034 Uiso 1 1 calc R
C17 C 0.62215(16) 0.55587(18) 0.79365(10) 0.0220(4) Uani 1 1 d .
H17A H 0.6652 0.5401 0.8350 0.033 Uiso 1 1 calc R
H17B H 0.5937 0.6383 0.7940 0.033 Uiso 1 1 calc R
H17C H 0.6677 0.5466 0.7569 0.033 Uiso 1 1 calc R
S1 S 0.30378(4) 0.89481(4) 0.52977(3) 0.02367(12) Uani 1 1 d .
O3 O 0.32791(17) 0.98568(17) 0.48314(10) 0.0519(5) Uani 1 1 d .
O4 O 0.36434(12) 0.78455(14) 0.52621(8) 0.0313(3) Uani 1 1 d .
O5 O 0.29363(13) 0.93644(15) 0.59595(8) 0.0360(4) Uani 1 1 d .
C18 C 0.16618(18) 0.8496(2) 0.50257(10) 0.0298(5) Uani 1 1 d .
F1 F 0.13024(12) 0.76445(16) 0.54065(7) 0.0509(4) Uani 1 1 d .
F2 F 0.09880(12) 0.94299(16) 0.50422(8) 0.0535(4) Uani 1 1 d .
F3 F 0.15938(12) 0.80891(14) 0.44108(6) 0.0438(4) Uani 1 1 d .
S2 S 0.92785(4) 0.47736(4) 0.68076(2) 0.02081(11) Uani 1 1 d .
O6 O 0.83784(13) 0.55212(14) 0.69531(8) 0.0328(4) Uani 1 1 d .
O7 O 1.03133(13) 0.51971(17) 0.70723(8) 0.0385(4) Uani 1 1 d .
O8 O 0.90843(15) 0.35065(14) 0.68825(8) 0.0386(4) Uani 1 1 d .
C19 C 0.93243(19) 0.4966(3) 0.59240(11) 0.0365(6) Uani 1 1 d .
F4 F 1.00465(12) 0.4231(2) 0.56891(8) 0.0680(6) Uani 1 1 d .
F5 F 0.83800(11) 0.47123(15) 0.55998(6) 0.0422(4) Uani 1 1 d .
F6 F 0.95899(19) 0.60808(18) 0.57835(8) 0.0819(7) Uani 1 1 d .

loop_
_atom_site_aniso_label
_atom_site_aniso_U_11
_atom_site_aniso_U_22
_atom_site_aniso_U_33
_atom_site_aniso_U_23
_atom_site_aniso_U_13
_atom_site_aniso_U_12
Fe1 0.01427(13) 0.00999(12) 0.01413(13) 0.00117(9) 0.00371(9) -0.00107(9)
O1 0.0224(7) 0.0161(6) 0.0211(7) 0.0027(5) 0.0063(5) -0.0050(5)
N1 0.0181(8) 0.0157(8) 0.0196(8) 0.0020(6) 0.0067(6) 0.0007(6)
C1 0.0201(10) 0.0276(11) 0.0233(10) 0.0033(8) 0.0021(8) 0.0059(8)
C2 0.0139(9) 0.0337(11) 0.0225(10) 0.0027(8) 0.0012(8) -0.0021(8)
N2 0.0161(8) 0.0193(8) 0.0173(8) -0.0001(6) 0.0041(6) -0.0045(6)
C3 0.0297(11) 0.0229(10) 0.0224(10) -0.0047(8) 0.0046(8) -0.0124(9)
C4 0.0396(12) 0.0187(10) 0.0309(11) -0.0077(8) 0.0084(10) -0.0064(9)
C5 0.0360(12) 0.0111(9) 0.0356(12) -0.0015(8) 0.0111(10) -0.0017(8)
N3 0.0221(8) 0.0125(7) 0.0244(8) 0.0007(6) 0.0075(7) 0.0012(6)
C6 0.0288(11) 0.0214(10) 0.0289(11) 0.0011(8) 0.0017(9) 0.0090(8)
C7 0.0293(11) 0.0175(10) 0.0265(10) 0.0067(8) -0.0009(8) 0.0073(8)
N4 0.0195(8) 0.0152(8) 0.0173(7) 0.0016(6) 0.0028(6) 0.0022(6)
C8 0.0278(11) 0.0260(10) 0.0159(9) 0.0024(8) 0.0059(8) 0.0031(8)
C9 0.0304(11) 0.0254(11) 0.0189(10) -0.0013(8) 0.0084(8) 0.0035(8)
C10 0.0239(10) 0.0231(10) 0.0233(10) 0.0003(8) 0.0124(8) 0.0036(8)
C11 0.0196(9) 0.0134(9) 0.0221(9) 0.0005(7) 0.0067(8) 0.0012(7)
C12 0.0133(8) 0.0144(8) 0.0133(8) 0.0002(7) -0.0022(7) 0.0001(7)
O2 0.0155(6) 0.0099(6) 0.0185(6) 0.0005(5) 0.0049(5) 0.0006(5)
N5 0.0175(7) 0.0114(7) 0.0168(7) 0.0013(6) 0.0030(6) -0.0017(6)
C13 0.0272(10) 0.0111(9) 0.0266(10) 0.0008(7) 0.0040(8) -0.0017(8)
C14 0.0210(9) 0.0202(10) 0.0231(10) -0.0004(8) 0.0095(8) -0.0033(8)
C15 0.0244(10) 0.0256(10) 0.0155(9) 0.0026(7) 0.0021(8) -0.0038(8)
C16 0.0223(10) 0.0187(10) 0.0278(10) -0.0013(8) 0.0108(8) 0.0018(8)
C17 0.0218(10) 0.0229(10) 0.0206(10) -0.0014(8) -0.0026(8) -0.0003(8)
S1 0.0265(3) 0.0190(2) 0.0261(3) 0.00413(19) 0.0058(2) 0.00058(19)
O3 0.0618(13) 0.0377(10) 0.0578(12) 0.0239(9) 0.0149(10) -0.0086(9)
O4 0.0299(8) 0.0280(8) 0.0362(9) -0.0012(7) 0.0037(7) 0.0087(6)
O5 0.0353(9) 0.0380(9) 0.0343(9) -0.0111(7) -0.0002(7) 0.0039(7)
C18 0.0290(11) 0.0390(13) 0.0212(10) 0.0013(9) 0.0015(9) 0.0075(10)
F1 0.0366(8) 0.0724(11) 0.0428(8) 0.0163(8) -0.0015(7) -0.0244(8)
F2 0.0415(9) 0.0769(12) 0.0410(9) -0.0077(8) -0.0040(7) 0.0337(8)
F3 0.0464(8) 0.0593(10) 0.0247(7) -0.0096(6) -0.0045(6) 0.0076(7)
S2 0.0196(2) 0.0227(2) 0.0200(2) -0.00023(18) 0.00096(18) 0.00078(18)
O6 0.0300(8) 0.0320(9) 0.0369(9) -0.0055(7) 0.0063(7) 0.0072(7)
O7 0.0244(8) 0.0628(12) 0.0283(8) -0.0121(8) 0.0017(7) -0.0085(8)
O8 0.0537(10) 0.0227(8) 0.0371(9) 0.0031(7) -0.0105(8) 0.0044(7)
C19 0.0299(12) 0.0560(15) 0.0244(11) -0.0023(10) 0.0056(9) -0.0137(11)
F4 0.0261(8) 0.1410(18) 0.0376(9) -0.0402(10) 0.0083(7) -0.0054(9)
F5 0.0283(7) 0.0729(11) 0.0243(7) 0.0061(7) -0.0049(5) -0.0052(7)
F6 0.1247(18) 0.0817(14) 0.0392(10) 0.0206(9) 0.0060(10) -0.0610(13)

loop_
_atom_type_symbol
_atom_type_description
_atom_type_scat_dispersion_real
_atom_type_scat_dispersion_imag
_atom_type_scat_source
C C 0.0033 0.0016 'International Tables Vol C Tables 4.2.6.8 and 6.1.1.4'
H H 0.0000 0.0000 'International Tables Vol C Tables 4.2.6.8 and 6.1.1.4'
N N 0.0061 0.0033 'International Tables Vol C Tables 4.2.6.8 and 6.1.1.4'
O O 0.0106 0.0060 'International Tables Vol C Tables 4.2.6.8 and 6.1.1.4'
F F 0.0171 0.0103 'International Tables Vol C Tables 4.2.6.8 and 6.1.1.4'
S S 0.1246 0.1234 'International Tables Vol C Tables 4.2.6.8 and 6.1.1.4'
Fe Fe 0.3463 0.8444 'International Tables Vol C Tables 4.2.6.8 and 6.1.1.4'

loop_
_geom_angle_atom_site_label_1
_geom_angle_atom_site_label_2
_geom_angle_atom_site_label_3
_geom_angle
O1 Fe1 O2 175.57(6)
O1 Fe1 N1 95.81(6)
O2 Fe1 N1 79.93(6)
O1 Fe1 N4 86.16(6)
O2 Fe1 N4 95.29(6)
N1 Fe1 N4 94.16(6)
O1 Fe1 N3 95.74(6)
O2 Fe1 N3 88.53(6)
N1 Fe1 N3 168.45(6)
N4 Fe1 N3 86.25(6)
O1 Fe1 N2 86.00(6)
O2 Fe1 N2 92.54(6)
N1 Fe1 N2 86.67(6)
N4 Fe1 N2 172.16(6)
N3 Fe1 N2 94.50(6)
C10 N1 C11 110.45(15)
C10 N1 C1 109.59(15)
C11 N1 C1 106.92(14)
C10 N1 Fe1 112.23(12)
C11 N1 Fe1 110.97(11)
C1 N1 Fe1 106.45(11)
C2 C1 N1 111.01(16)
C2 C1 H1B 109.4
N1 C1 H1B 109.4
C2 C1 H1C 109.4
N1 C1 H1C 109.4
H1B C1 H1C 108.0
N2 C2 C1 108.91(16)
N2 C2 H2A 109.9
C1 C2 H2A 109.9
N2 C2 H2B 109.9
C1 C2 H2B 109.9
H2A C2 H2B 108.3
C15 N2 C2 109.12(15)
C15 N2 C3 108.48(15)
C2 N2 C3 107.83(15)
C15 N2 Fe1 117.51(12)
C2 N2 Fe1 102.17(11)
C3 N2 Fe1 111.23(12)
N2 C3 C4 115.71(16)
N2 C3 H3A 108.4
C4 C3 H3A 108.4
N2 C3 H3B 108.4
C4 C3 H3B 108.4
H3A C3 H3B 107.4
C3 C4 C5 115.89(18)
C3 C4 H4A 108.3
C5 C4 H4A 108.3
C3 C4 H4B 108.3
C5 C4 H4B 108.3
H4A C4 H4B 107.4
N3 C5 C4 113.81(16)
N3 C5 H5A 108.8
C4 C5 H5A 108.8
N3 C5 H5B 108.8
C4 C5 H5B 108.8
H5A C5 H5B 107.7
C16 N3 C5 108.93(15)
C16 N3 C6 105.13(15)
C5 N3 C6 109.00(15)
C16 N3 Fe1 116.37(12)
C5 N3 Fe1 110.44(12)
C6 N3 Fe1 106.63(11)
C7 C6 N3 110.28(16)
C7 C6 H6A 109.6
N3 C6 H6A 109.6
C7 C6 H6B 109.6
N3 C6 H6B 109.6
H6A C6 H6B 108.1
N4 C7 C6 108.58(16)
N4 C7 H7A 110.0
C6 C7 H7A 110.0
N4 C7 H7B 110.0
C6 C7 H7B 110.0
H7A C7 H7B 108.4
C7 N4 C17 109.10(15)
C7 N4 C8 107.05(15)
C17 N4 C8 109.56(15)
C7 N4 Fe1 101.98(12)
C17 N4 Fe1 116.86(12)
C8 N4 Fe1 111.60(12)
N4 C8 C9 115.98(16)
N4 C8 H8A 108.3
C9 C8 H8A 108.3
N4 C8 H8B 108.3
C9 C8 H8B 108.3
H8A C8 H8B 107.4
C8 C9 C10 115.55(17)
C8 C9 H9A 108.4
C10 C9 H9A 108.4
C8 C9 H9B 108.4
C10 C9 H9B 108.4
H9A C9 H9B 107.5
N1 C10 C9 114.07(16)
N1 C10 H10A 108.7
C9 C10 H10A 108.7
N1 C10 H10B 108.7
C9 C10 H10B 108.7
H10A C10 H10B 107.6
N1 C11 C12 107.86(14)
N1 C11 H11A 110.1
C12 C11 H11A 110.1
N1 C11 H11B 110.1
C12 C11 H11B 110.1
H11A C11 H11B 108.4
O2 C12 N5 120.31(16)
O2 C12 C11 117.30(15)
N5 C12 C11 122.36(16)
C12 O2 Fe1 118.74(11)
C12 N5 C13 124.97(16)
C12 N5 C14 118.66(15)
C13 N5 C14 116.37(15)
N5 C13 H13A 109.5
N5 C13 H13B 109.5
H13A C13 H13B 109.5
N5 C13 H13C 109.5
H13A C13 H13C 109.5
H13B C13 H13C 109.5
N5 C14 H14A 109.5
N5 C14 H14B 109.5
H14A C14 H14B 109.5
N5 C14 H14C 109.5
H14A C14 H14C 109.5
H14B C14 H14C 109.5
N2 C15 H15A 109.5
N2 C15 H15B 109.5
H15A C15 H15B 109.5
N2 C15 H15C 109.5
H15A C15 H15C 109.5
H15B C15 H15C 109.5
N3 C16 H16A 109.5
N3 C16 H16B 109.5
H16A C16 H16B 109.5
N3 C16 H16C 109.5
H16A C16 H16C 109.5
H16B C16 H16C 109.5
N4 C17 H17A 109.5
N4 C17 H17B 109.5
H17A C17 H17B 109.5
N4 C17 H17C 109.5
H17A C17 H17C 109.5
H17B C17 H17C 109.5
O3 S1 O4 115.15(11)
O3 S1 O5 115.85(12)
O4 S1 O5 113.77(10)
O3 S1 C18 103.30(11)
O4 S1 C18 103.42(10)
O5 S1 C18 102.97(10)
F1 C18 F3 108.3(2)
F1 C18 F2 107.30(19)
F3 C18 F2 107.06(17)
F1 C18 S1 111.58(15)
F3 C18 S1 111.65(15)
F2 C18 S1 110.73(17)
O7 S2 O8 115.67(11)
O7 S2 O6 114.90(10)
O8 S2 O6 113.63(10)
O7 S2 C19 103.80(10)
O8 S2 C19 103.81(11)
O6 S2 C19 102.83(11)
F6 C19 F4 108.0(2)
F6 C19 F5 108.4(2)
F4 C19 F5 106.5(2)
F6 C19 S2 110.71(17)
F4 C19 S2 111.13(18)
F5 C19 S2 111.92(15)

loop_
_geom_bond_atom_site_label_1
_geom_bond_atom_site_label_2
_geom_bond_distance
Fe1 O1 1.6579(13)
Fe1 O2 1.9807(12)
Fe1 N1 2.0569(16)
Fe1 N4 2.0571(16)
Fe1 N3 2.0634(15)
Fe1 N2 2.0644(16)
N1 C10 1.494(2)
N1 C11 1.496(2)
N1 C1 1.521(3)
C1 C2 1.508(3)
C1 H1B 0.9900
C1 H1C 0.9900
C2 N2 1.498(2)
C2 H2A 0.9900
C2 H2B 0.9900
N2 C15 1.487(2)
N2 C3 1.506(2)
C3 C4 1.508(3)
C3 H3A 0.9900
C3 H3B 0.9900
C4 C5 1.511(3)
C4 H4A 0.9900
C4 H4B 0.9900
C5 N3 1.497(2)
C5 H5A 0.9900
C5 H5B 0.9900
N3 C16 1.491(2)
N3 C6 1.519(3)
C6 C7 1.509(3)
C6 H6A 0.9900
C6 H6B 0.9900
C7 N4 1.497(2)
C7 H7A 0.9900
C7 H7B 0.9900
N4 C17 1.498(2)
N4 C8 1.500(2)
C8 C9 1.512(3)
C8 H8A 0.9900
C8 H8B 0.9900
C9 C10 1.521(3)
C9 H9A 0.9900
C9 H9B 0.9900
C10 H10A 0.9900
C10 H10B 0.9900
C11 C12 1.508(2)
C11 H11A 0.9900
C11 H11B 0.9900
C12 O2 1.274(2)
C12 N5 1.308(2)
N5 C13 1.464(2)
N5 C14 1.469(2)
C13 H13A 0.9800
C13 H13B 0.9800
C13 H13C 0.9800
C14 H14A 0.9800
C14 H14B 0.9800
C14 H14C 0.9800
C15 H15A 0.9800
C15 H15B 0.9800
C15 H15C 0.9800
C16 H16A 0.9800
C16 H16B 0.9800
C16 H16C 0.9800
C17 H17A 0.9800
C17 H17B 0.9800
C17 H17C 0.9800
S1 O3 1.4345(17)
S1 O4 1.4403(15)
S1 O5 1.4440(17)
S1 C18 1.826(2)
C18 F1 1.323(3)
C18 F3 1.332(2)
C18 F2 1.334(3)
S2 O7 1.4344(16)
S2 O8 1.4356(17)
S2 O6 1.4418(16)
S2 C19 1.824(2)
C19 F6 1.317(3)
C19 F4 1.329(3)
C19 F5 1.332(3)

loop_
_geom_torsion_atom_site_label_1
_geom_torsion_atom_site_label_2
_geom_torsion_atom_site_label_3
_geom_torsion_atom_site_label_4
_geom_torsion
O1 Fe1 N1 C10 37.66(13)
O2 Fe1 N1 C10 -143.54(13)
N4 Fe1 N1 C10 -48.90(13)
N3 Fe1 N1 C10 -140.5(3)
N2 Fe1 N1 C10 123.29(13)
O1 Fe1 N1 C11 161.78(12)
O2 Fe1 N1 C11 -19.42(11)
N4 Fe1 N1 C11 75.23(12)
N3 Fe1 N1 C11 -16.4(4)
N2 Fe1 N1 C11 -112.59(12)
O1 Fe1 N1 C1 -82.23(12)
O2 Fe1 N1 C1 96.57(12)
N4 Fe1 N1 C1 -168.78(11)
N3 Fe1 N1 C1 99.6(3)
N2 Fe1 N1 C1 3.40(12)
C10 N1 C1 C2 -97.19(18)
C11 N1 C1 C2 143.07(16)
Fe1 N1 C1 C2 24.39(18)
N1 C1 C2 N2 -52.2(2)
C1 C2 N2 C15 -74.46(19)
C1 C2 N2 C3 167.91(16)
C1 C2 N2 Fe1 50.63(16)
O1 Fe1 N2 C15 -174.01(14)
O2 Fe1 N2 C15 10.18(14)
N1 Fe1 N2 C15 89.93(14)
N4 Fe1 N2 C15 -173.8(4)
N3 Fe1 N2 C15 -78.55(14)
O1 Fe1 N2 C2 66.66(12)
O2 Fe1 N2 C2 -109.16(11)
N1 Fe1 N2 C2 -29.41(11)
N4 Fe1 N2 C2 66.9(5)
N3 Fe1 N2 C2 162.11(12)
O1 Fe1 N2 C3 -48.16(12)
O2 Fe1 N2 C3 136.02(12)
N1 Fe1 N2 C3 -144.22(12)
N4 Fe1 N2 C3 -47.9(5)
N3 Fe1 N2 C3 47.30(12)
C15 N2 C3 C4 72.9(2)
C2 N2 C3 C4 -169.06(17)
Fe1 N2 C3 C4 -57.81(19)
N2 C3 C4 C5 64.3(2)
C3 C4 C5 N3 -67.1(2)
C4 C5 N3 C16 -66.0(2)
C4 C5 N3 C6 179.81(17)
C4 C5 N3 Fe1 62.98(19)
O1 Fe1 N3 C16 161.18(14)
O2 Fe1 N3 C16 -17.67(14)
N1 Fe1 N3 C16 -20.7(4)
N4 Fe1 N3 C16 -113.07(14)
N2 Fe1 N3 C16 74.75(14)
O1 Fe1 N3 C5 36.34(13)
O2 Fe1 N3 C5 -142.51(13)
N1 Fe1 N3 C5 -145.5(3)
N4 Fe1 N3 C5 122.09(13)
N2 Fe1 N3 C5 -50.08(13)
O1 Fe1 N3 C6 -81.94(13)
O2 Fe1 N3 C6 99.21(12)
N1 Fe1 N3 C6 96.2(3)
N4 Fe1 N3 C6 3.81(12)
N2 Fe1 N3 C6 -168.37(12)
C16 N3 C6 C7 148.71(17)
C5 N3 C6 C7 -94.64(19)
Fe1 N3 C6 C7 24.59(19)
N3 C6 C7 N4 -53.2(2)
C6 C7 N4 C17 -71.9(2)
C6 C7 N4 C8 169.61(17)
C6 C7 N4 Fe1 52.30(17)
O1 Fe1 N4 C7 65.58(12)
O2 Fe1 N4 C7 -118.62(12)
N1 Fe1 N4 C7 161.13(12)
N3 Fe1 N4 C7 -30.44(12)
N2 Fe1 N4 C7 65.3(5)
O1 Fe1 N4 C17 -175.58(13)
O2 Fe1 N4 C17 0.23(13)
N1 Fe1 N4 C17 -80.02(13)
N3 Fe1 N4 C17 88.40(13)
N2 Fe1 N4 C17 -175.8(4)
O1 Fe1 N4 C8 -48.41(13)
O2 Fe1 N4 C8 127.40(12)
N1 Fe1 N4 C8 47.15(13)
N3 Fe1 N4 C8 -144.43(13)
N2 Fe1 N4 C8 -48.6(5)
C7 N4 C8 C9 -169.75(17)
C17 N4 C8 C9 72.1(2)
Fe1 N4 C8 C9 -59.0(2)
N4 C8 C9 C10 64.2(2)
C11 N1 C10 C9 -63.6(2)
C1 N1 C10 C9 178.88(16)
Fe1 N1 C10 C9 60.84(19)
C8 C9 C10 N1 -64.6(2)
C10 N1 C11 C12 149.07(15)
C1 N1 C11 C12 -91.75(17)
Fe1 N1 C11 C12 23.94(17)
N1 C11 C12 O2 -16.6(2)
N1 C11 C12 N5 165.36(16)
N5 C12 O2 Fe1 178.52(12)
C11 C12 O2 Fe1 0.4(2)
O1 Fe1 O2 C12 26.7(8)
N1 Fe1 O2 C12 11.08(12)
N4 Fe1 O2 C12 -82.22(13)
N3 Fe1 O2 C12 -168.31(13)
N2 Fe1 O2 C12 97.24(13)
O2 C12 N5 C13 -179.06(16)
C11 C12 N5 C13 -1.0(3)
O2 C12 N5 C14 1.2(3)
C11 C12 N5 C14 179.19(16)
O3 S1 C18 F1 179.85(17)
O4 S1 C18 F1 59.49(18)
O5 S1 C18 F1 -59.21(18)
O3 S1 C18 F3 58.48(19)
O4 S1 C18 F3 -61.88(18)
O5 S1 C18 F3 179.42(16)
O3 S1 C18 F2 -60.70(18)
O4 S1 C18 F2 178.93(15)
O5 S1 C18 F2 60.24(17)
O7 S2 C19 F6 -53.4(2)
O8 S2 C19 F6 -174.70(19)
O6 S2 C19 F6 66.7(2)
O7 S2 C19 F4 66.59(19)
O8 S2 C19 F4 -54.73(19)
O6 S2 C19 F4 -173.37(16)
O7 S2 C19 F5 -174.45(18)
O8 S2 C19 F5 64.2(2)
O6 S2 C19 F5 -54.4(2)

_cod_duplicate_entry 1513665
